data_1543121
loop_
_publ_author_name
'Jiang, Bin'
'Du, Chen Chen'
'Li, Min Jie'
'Gao, Ke'
'Kou, Li'
'Chen, Ming'
'Liu, Feng'
'Russell, Thomas P.'
'Wang, Hongyu'

_publ_section_title
;
 Synthesis of fluorinated diphenyl-diketopyrrolopyrrole derivatives as new
 building blocks for conjugated copolymers
;
_journal_issue 19
_journal_name_full 'Polym. Chem.'
_journal_page_first 3311
_journal_paper_doi 10.1039/C6PY00346J
_journal_volume 7
_journal_year 2016
_chemical_formula_sum 'C26 H24 Br2 F2 N2 O2'
_chemical_formula_weight 594.29
_chemical_name_systematic
; 
 ? 
;
_space_group_IT_number 15
_symmetry_space_group_name_Hall '-C 2yc'
_symmetry_space_group_name_H-M 'C 1 2/c 1'
_atom_sites_solution_hydrogens geom
_atom_sites_solution_primary direct
_atom_sites_solution_secondary difmap
_audit_creation_method SHELXL-97
_audit_update_record
;
2015-12-04 deposited with the CCDC.
2016-04-14 downloaded from the CCDC.
;
_cell_angle_alpha 90.00
_cell_angle_beta 131.740(2)
_cell_angle_gamma 90.00
_cell_formula_units_Z 8
_cell_length_a 23.213(4)
_cell_length_b 18.364(3)
_cell_length_c 15.662(3)
_cell_measurement_temperature 296(2)
_cell_volume 4981.8(15)
_computing_structure_refinement 'SHELXL-97 (Sheldrick, 1997)'
_computing_structure_solution 'SHELXS-97 (Sheldrick, 1990)'
_diffrn_ambient_temperature 296(2)
_diffrn_measured_fraction_theta_full 0.992
_diffrn_measured_fraction_theta_max 0.992
_diffrn_radiation_monochromator graphite
_diffrn_radiation_source 'fine-focus sealed tube'
_diffrn_radiation_type MoK\a
_diffrn_radiation_wavelength 0.71073
_diffrn_reflns_av_R_equivalents 0.0308
_diffrn_reflns_av_sigmaI/netI 0.0448
_diffrn_reflns_limit_h_max 30
_diffrn_reflns_limit_h_min -30
_diffrn_reflns_limit_k_max 23
_diffrn_reflns_limit_k_min -17
_diffrn_reflns_limit_l_max 20
_diffrn_reflns_limit_l_min -20
_diffrn_reflns_number 15415
_diffrn_reflns_theta_full 27.54
_diffrn_reflns_theta_max 27.54
_diffrn_reflns_theta_min 2.22
_exptl_absorpt_coefficient_mu 10.965
_exptl_crystal_density_diffrn 2.555
_exptl_crystal_density_method 'not measured'
_exptl_crystal_F_000 3564
_refine_diff_density_max 3.240
_refine_diff_density_min -0.926
_refine_diff_density_rms 0.166
_refine_ls_extinction_method none
_refine_ls_goodness_of_fit_ref 1.063
_refine_ls_hydrogen_treatment mixed
_refine_ls_matrix_type full
_refine_ls_number_parameters 309
_refine_ls_number_reflns 5720
_refine_ls_number_restraints 0
_refine_ls_restrained_S_all 1.063
_refine_ls_R_factor_all 0.1464
_refine_ls_R_factor_gt 0.0844
_refine_ls_shift/su_max 0.010
_refine_ls_shift/su_mean 0.002
_refine_ls_structure_factor_coef Fsqd
_refine_ls_weighting_details 'calc w=1/[\s^2^(Fo^2^)+(0.1773P)^2^+8.3707P] where P=(Fo^2^+2Fc^2^)/3'
_refine_ls_weighting_scheme calc
_refine_ls_wR_factor_gt 0.2662
_refine_ls_wR_factor_ref 0.3129
_reflns_number_gt 2911
_reflns_number_total 5720
_reflns_threshold_expression >2sigma(I)
_cod_data_source_file c6py00346j2.cif
_cod_data_source_block a
_cod_depositor_comments
;
Adding full bibliography for 1543120--1543123.cif.

2019-03-14
Z value and formula inserted replacing absurd original values
                 miguel
;
_cod_original_formula_sum 'C H Br F N O'
_cod_original_formula_weight 141.94
_cod_original_formula_units_Z 54
_cod_original_cell_volume 4981.7(14)
_cod_database_code 1543121

loop_
_symmetry_equiv_pos_as_xyz
'x, y, z'
'-x, y, -z+1/2'
'x+1/2, y+1/2, z'
'-x+1/2, y+1/2, -z+1/2'
'-x, -y, -z'
'x, -y, z-1/2'
'-x+1/2, -y+1/2, -z'
'x+1/2, -y+1/2, z-1/2'

loop_
_atom_site_label
_atom_site_type_symbol
_atom_site_fract_x
_atom_site_fract_y
_atom_site_fract_z
_atom_site_U_iso_or_equiv
_atom_site_adp_type
_atom_site_occupancy
_atom_site_symmetry_multiplicity
_atom_site_calc_flag
_atom_site_refinement_flags
Br1 Br 1.05916(7) 1.29102(4) 0.41009(8) 0.0957(4) Uani 1 1 d .
Br2 Br 0.94766(6) 0.46220(4) 0.30313(10) 0.0972(5) Uani 1 1 d .
C1 C 0.9050(4) 0.6036(4) 0.2061(6) 0.0529(15) Uani 1 1 d .
C2 C 0.9512(4) 0.5646(3) 0.3056(7) 0.0592(18) Uani 1 1 d .
C3 C 1.0003(5) 0.6018(4) 0.4102(7) 0.071(2) Uani 1 1 d .
H3 H 1.0323 0.5760 0.4787 0.085 Uiso 1 1 calc R
C4 C 1.0007(4) 0.6768(4) 0.4105(6) 0.0594(17) Uani 1 1 d .
H4 H 1.0346 0.7016 0.4797 0.071 Uiso 1 1 calc R
C5 C 0.9509(3) 0.7165(3) 0.3081(5) 0.0453(13) Uani 1 1 d .
C6 C 0.9021(4) 0.6791(3) 0.2033(6) 0.0497(14) Uani 1 1 d .
H6 H 0.8689 0.7042 0.1343 0.060 Uiso 1 1 calc R
C7 C 0.9541(3) 0.7952(3) 0.3140(5) 0.0455(13) Uani 1 1 d .
C8 C 1.0185(4) 0.8398(3) 0.3795(5) 0.0459(14) Uani 1 1 d .
C9 C 0.9939(3) 0.9134(3) 0.3568(5) 0.0434(13) Uani 1 1 d .
C10 C 0.9116(4) 0.9154(3) 0.2745(6) 0.0493(14) Uani 1 1 d .
C11 C 1.1013(4) 0.8376(3) 0.4533(5) 0.0490(14) Uani 1 1 d .
C12 C 1.0572(4) 0.9577(3) 0.4128(5) 0.0477(14) Uani 1 1 d .
C13 C 1.0075(4) 1.0762(4) 0.4118(5) 0.0558(16) Uani 1 1 d .
H13 H 0.9740 1.0516 0.4150 0.067 Uiso 1 1 calc R
C14 C 1.0593(3) 1.0370(3) 0.4114(5) 0.0478(14) Uani 1 1 d .
C15 C 1.1071(4) 1.0758(4) 0.4042(6) 0.0619(18) Uani 1 1 d .
H15 H 1.1412 1.0511 0.4023 0.074 Uiso 1 1 calc R
C16 C 1.1046(5) 1.1501(4) 0.4000(7) 0.075(2) Uani 1 1 d .
H16 H 1.1359 1.1750 0.3926 0.089 Uiso 1 1 calc R
C17 C 1.0563(4) 1.1893(4) 0.4064(5) 0.0607(18) Uani 1 1 d .
C18 C 1.0065(4) 1.1493(4) 0.4074(6) 0.0578(17) Uani 1 1 d .
C19 C 0.8099(4) 0.8194(4) 0.1897(6) 0.0635(18) Uani 1 1 d .
H19A H 0.7996 0.7717 0.1555 0.076 Uiso 1 1 calc R
H19B H 0.7748 0.8539 0.1289 0.076 Uiso 1 1 calc R
C20 C 0.7961(5) 0.8176(6) 0.2763(7) 0.084(2) Uani 1 1 d .
H20A H 0.8223 0.7755 0.3258 0.101 Uiso 1 1 calc R
H20B H 0.8190 0.8607 0.3240 0.101 Uiso 1 1 calc R
C21 C 0.7127(5) 0.8144(6) 0.2188(9) 0.100(3) Uani 1 1 d .
H21A H 0.6868 0.8578 0.1724 0.120 Uiso 1 1 calc R
H21B H 0.6889 0.7726 0.1681 0.120 Uiso 1 1 calc R
C22 C 0.7014(7) 0.8090(7) 0.3016(12) 0.118(4) Uani 1 1 d .
H22A H 0.7266 0.7661 0.3475 0.177 Uiso 1 1 calc R
H22B H 0.6472 0.8064 0.2605 0.177 Uiso 1 1 calc R
H22C H 0.7230 0.8512 0.3501 0.177 Uiso 1 1 calc R
C23 C 1.2035(5) 0.9333(5) 0.5624(9) 0.103(4) Uani 1 1 d .
H23A H 1.2147 0.9776 0.5421 0.124 Uiso 1 1 calc R
H23B H 1.2365 0.8948 0.5737 0.124 Uiso 1 1 calc R
C24 C 1.2179(8) 0.9456(10) 0.6759(11) 0.239(13) Uani 1 1 d .
H24A H 1.2323 0.9963 0.6964 0.287 Uiso 1 1 calc R
H24B H 1.1678 0.9405 0.6536 0.287 Uiso 1 1 calc R
C25 C 1.256(2) 0.9163(14) 0.752(2) 0.302(19) Uani 1 1 d .
H25A H 1.2983 0.9029 0.7553 0.362 Uiso 1 1 calc R
H25B H 1.2297 0.8714 0.7394 0.362 Uiso 1 1 calc R
C26 C 1.2938(8) 0.9399(8) 0.8694(16) 0.178(8) Uani 1 1 d .
H26A H 1.2663 0.9807 0.8655 0.266 Uiso 1 1 calc R
H26B H 1.3462 0.9538 0.9097 0.266 Uiso 1 1 calc R
H26C H 1.2932 0.9004 0.9090 0.266 Uiso 1 1 calc R
F1 F 0.8604(3) 0.5677(3) 0.1049(4) 0.0851(13) Uani 1 1 d .
F2 F 0.9551(6) 1.1861(5) 0.3940(9) 0.178(3) Uani 1 1 d .
N1 N 0.8895(3) 0.8403(3) 0.2497(4) 0.0497(12) Uani 1 1 d .
N2 N 1.1221(3) 0.9133(3) 0.4718(5) 0.0533(13) Uani 1 1 d .
O1 O 0.8645(3) 0.9651(2) 0.2305(5) 0.0674(13) Uani 1 1 d .
O2 O 1.1485(3) 0.7893(2) 0.4958(4) 0.0610(12) Uani 1 1 d .

loop_
_atom_site_aniso_label
_atom_site_aniso_U_11
_atom_site_aniso_U_22
_atom_site_aniso_U_33
_atom_site_aniso_U_23
_atom_site_aniso_U_13
_atom_site_aniso_U_12
Br1 0.1354(9) 0.0387(5) 0.0962(7) -0.0012(4) 0.0701(7) -0.0033(4)
Br2 0.1321(9) 0.0371(5) 0.1596(10) 0.0081(5) 0.1127(9) 0.0050(4)
C1 0.057(4) 0.045(3) 0.068(4) -0.012(3) 0.046(4) -0.012(3)
C2 0.073(4) 0.033(3) 0.096(6) 0.003(3) 0.067(5) 0.000(3)
C3 0.081(5) 0.056(4) 0.081(5) 0.016(4) 0.056(5) 0.013(4)
C4 0.072(4) 0.056(4) 0.053(4) 0.005(3) 0.042(4) 0.004(3)
C5 0.050(3) 0.033(3) 0.057(4) 0.004(2) 0.037(3) 0.004(2)
C6 0.054(3) 0.040(3) 0.059(4) -0.003(3) 0.040(3) -0.008(3)
C7 0.054(4) 0.041(3) 0.046(3) -0.001(3) 0.035(3) -0.001(3)
C8 0.052(3) 0.038(3) 0.043(3) 0.003(2) 0.030(3) 0.000(3)
C9 0.052(3) 0.033(3) 0.052(3) -0.001(2) 0.037(3) 0.002(3)
C10 0.053(4) 0.040(3) 0.057(4) 0.005(3) 0.037(3) 0.004(3)
C11 0.057(4) 0.045(3) 0.050(3) -0.002(3) 0.038(3) 0.004(3)
C12 0.062(4) 0.034(3) 0.060(4) -0.004(3) 0.046(3) 0.002(3)
C13 0.064(4) 0.051(4) 0.053(4) -0.003(3) 0.040(3) -0.001(3)
C14 0.054(4) 0.038(3) 0.052(3) -0.004(3) 0.036(3) -0.002(3)
C15 0.071(4) 0.054(4) 0.078(5) -0.014(4) 0.057(4) -0.013(3)
C16 0.090(5) 0.060(5) 0.078(5) -0.014(4) 0.058(5) -0.023(4)
C17 0.078(5) 0.040(3) 0.048(4) -0.003(3) 0.035(4) -0.001(3)
C18 0.062(4) 0.046(4) 0.058(4) -0.003(3) 0.037(4) 0.016(3)
C19 0.049(4) 0.055(4) 0.073(5) 0.000(3) 0.035(4) -0.004(3)
C20 0.063(5) 0.101(7) 0.078(5) 0.002(5) 0.043(5) 0.002(4)
C21 0.072(6) 0.101(8) 0.111(8) -0.009(6) 0.055(6) -0.014(5)
C22 0.114(8) 0.133(10) 0.151(10) 0.005(8) 0.107(8) 0.005(7)
C23 0.050(4) 0.060(5) 0.127(8) -0.025(5) 0.029(5) -0.002(4)
C24 0.144(11) 0.240(18) 0.083(8) -0.092(10) -0.029(7) 0.129(12)
C25 0.52(4) 0.31(3) 0.33(3) 0.24(3) 0.39(3) 0.32(3)
C26 0.101(9) 0.145(13) 0.193(17) 0.017(12) 0.058(10) 0.056(9)
F1 0.083(3) 0.068(3) 0.093(3) -0.027(2) 0.054(3) -0.019(2)
F2 0.194(8) 0.142(7) 0.183(9) 0.002(6) 0.119(7) 0.030(6)
N1 0.048(3) 0.040(3) 0.056(3) 0.003(2) 0.032(3) 0.004(2)
N2 0.044(3) 0.044(3) 0.060(3) -0.007(2) 0.030(3) -0.005(2)
O1 0.055(3) 0.046(3) 0.090(3) 0.008(2) 0.044(3) 0.008(2)
O2 0.056(3) 0.046(3) 0.065(3) 0.000(2) 0.034(2) 0.014(2)

loop_
_atom_type_symbol
_atom_type_description
_atom_type_scat_dispersion_real
_atom_type_scat_dispersion_imag
_atom_type_scat_source
C C 0.0033 0.0016 'International Tables Vol C Tables 4.2.6.8 and 6.1.1.4'
H H 0.0000 0.0000 'International Tables Vol C Tables 4.2.6.8 and 6.1.1.4'
N N 0.0061 0.0033 'International Tables Vol C Tables 4.2.6.8 and 6.1.1.4'
O O 0.0106 0.0060 'International Tables Vol C Tables 4.2.6.8 and 6.1.1.4'
F F 0.0171 0.0103 'International Tables Vol C Tables 4.2.6.8 and 6.1.1.4'
Br Br -0.2901 2.4595 'International Tables Vol C Tables 4.2.6.8 and 6.1.1.4'

loop_
_geom_angle_atom_site_label_1
_geom_angle_atom_site_label_2
_geom_angle_atom_site_label_3
_geom_angle
F1 C1 C2 119.2(6)
F1 C1 C6 117.9(6)
C2 C1 C6 123.0(6)
C1 C2 C3 119.3(6)
C1 C2 Br2 120.7(6)
C3 C2 Br2 120.0(6)
C4 C3 C2 119.3(7)
C3 C4 C5 121.1(7)
C4 C5 C6 119.5(6)
C4 C5 C7 118.5(6)
C6 C5 C7 122.0(6)
C1 C6 C5 117.8(6)
C8 C7 N1 107.2(5)
C8 C7 C5 128.6(6)
N1 C7 C5 124.2(5)
C7 C8 C9 108.8(5)
C7 C8 C11 141.6(6)
C9 C8 C11 109.2(5)
C12 C9 C8 108.9(5)
C12 C9 C10 141.6(6)
C8 C9 C10 109.0(5)
O1 C10 C9 133.2(6)
O1 C10 N1 122.8(6)
C9 C10 N1 104.0(5)
O2 C11 N2 122.6(6)
O2 C11 C8 134.4(6)
N2 C11 C8 103.0(5)
C9 C12 N2 107.6(5)
C9 C12 C14 128.0(6)
N2 C12 C14 124.3(6)
C18 C13 C14 119.9(6)
C15 C14 C13 118.1(6)
C15 C14 C12 123.5(6)
C13 C14 C12 118.4(6)
C16 C15 C14 120.5(7)
C15 C16 C17 121.7(7)
C18 C17 C16 116.5(7)
C18 C17 Br1 123.0(6)
C16 C17 Br1 120.5(6)
F2 C18 C13 121.8(8)
F2 C18 C17 114.8(8)
C13 C18 C17 123.1(6)
N1 C19 C20 110.1(6)
C21 C20 C19 113.8(7)
C22 C21 C20 112.7(9)
N2 C23 C24 107.1(10)
C25 C24 C23 125.7(14)
C24 C25 C26 128(2)
C7 N1 C10 110.9(5)
C7 N1 C19 127.0(5)
C10 N1 C19 120.0(5)
C12 N2 C11 111.3(5)
C12 N2 C23 128.6(6)
C11 N2 C23 118.8(6)

loop_
_geom_bond_atom_site_label_1
_geom_bond_atom_site_label_2
_geom_bond_distance
Br1 C17 1.868(7)
Br2 C2 1.882(6)
C1 F1 1.354(8)
C1 C2 1.366(10)
C1 C6 1.387(9)
C2 C3 1.401(11)
C3 C4 1.378(10)
C4 C5 1.404(9)
C5 C6 1.405(9)
C5 C7 1.448(8)
C7 C8 1.383(9)
C7 N1 1.393(8)
C8 C9 1.417(8)
C8 C11 1.439(9)
C9 C12 1.371(9)
C9 C10 1.426(9)
C10 O1 1.225(7)
C10 N1 1.432(8)
C11 O2 1.209(7)
C11 N2 1.437(8)
C12 N2 1.391(8)
C12 C14 1.458(8)
C13 C18 1.343(9)
C13 C14 1.404(9)
C14 C15 1.385(9)
C15 C16 1.365(11)
C16 C17 1.391(11)
C17 C18 1.380(10)
C18 F2 1.260(11)
C19 N1 1.460(8)
C19 C20 1.589(12)
C20 C21 1.496(12)
C21 C22 1.488(15)
C23 N2 1.466(10)
C23 C24 1.59(2)
C24 C25 1.04(2)
C25 C26 1.49(3)
